data_1560421
loop_
_publ_author_name
'Jia, Jia'
'Wang, Pengcheng'
'Chai, Juan'
'Ma, Bing'
'Sun, Jing'
'Chen, Xiaobo'
'Fan, Yong'
'Wang, Li'
'Xu, Jianing'

_publ_section_title
;
 Construction of new zinc(II) coordination polymers by
 1-(triazol-1-yl)-2,4,6-benzenetricarboxylate ligand for sensitizing
 lanthanide(III) ions and sensing small molecules
;
_journal_name_full 'Journal of Solid State Chemistry'
_journal_page_first 430
_journal_page_last 437
_journal_paper_doi 10.1016/j.jssc.2017.06.015
_journal_volume 253
_journal_year 2017
_chemical_formula_sum 'C23 H13 N5 O11 Zn2'
_chemical_formula_weight 666.12
_space_group_IT_number 2
_space_group_name_Hall '-P 1'
_space_group_name_H-M_alt 'P -1'
_symmetry_cell_setting triclinic
_symmetry_space_group_name_H-M 'P -1'
_atom_sites_solution_hydrogens geom
_atom_sites_solution_primary direct
_atom_sites_solution_secondary difmap
_cell_angle_alpha 95.54(3)
_cell_angle_beta 102.59(3)
_cell_angle_gamma 96.25(3)
_cell_formula_units_Z 2
_cell_length_a 9.2753(19)
_cell_length_b 9.853(2)
_cell_length_c 14.085(3)
_cell_measurement_reflns_used 12165
_cell_measurement_temperature 293(2)
_cell_measurement_theta_max 27.43
_cell_measurement_theta_min 2.99
_cell_volume 1239.2(5)
_computing_structure_refinement 'SHELXL-97 (Sheldrick, 1997)'
_computing_structure_solution 'SHELXS-97 (Sheldrick, 1990)'
_diffrn_ambient_temperature 293(2)
_diffrn_measured_fraction_theta_full 0.983
_diffrn_measured_fraction_theta_max 0.983
_diffrn_measurement_device_type 'CCD area detector'
_diffrn_radiation_monochromator graphite
_diffrn_radiation_source 'fine-focus sealed tube'
_diffrn_radiation_type MoK\a
_diffrn_radiation_wavelength 0.71073
_diffrn_reflns_av_R_equivalents 0.0291
_diffrn_reflns_av_sigmaI/netI 0.0378
_diffrn_reflns_limit_h_max 10
_diffrn_reflns_limit_h_min -12
_diffrn_reflns_limit_k_max 12
_diffrn_reflns_limit_k_min -12
_diffrn_reflns_limit_l_max 18
_diffrn_reflns_limit_l_min -18
_diffrn_reflns_number 12165
_diffrn_reflns_theta_full 27.43
_diffrn_reflns_theta_max 27.43
_diffrn_reflns_theta_min 2.99
_exptl_absorpt_coefficient_mu 2.009
_exptl_absorpt_correction_type none
_exptl_crystal_colour colorless
_exptl_crystal_density_diffrn 1.785
_exptl_crystal_density_method 'not measured'
_exptl_crystal_description block
_exptl_crystal_F_000 668
_exptl_crystal_size_max 0.15
_exptl_crystal_size_mid 0.1
_exptl_crystal_size_min 0.1
_refine_diff_density_max 0.412
_refine_diff_density_min -0.523
_refine_diff_density_rms 0.079
_refine_ls_extinction_method none
_refine_ls_goodness_of_fit_ref 1.050
_refine_ls_hydrogen_treatment mixed
_refine_ls_matrix_type full
_refine_ls_number_parameters 374
_refine_ls_number_reflns 5548
_refine_ls_number_restraints 0
_refine_ls_restrained_S_all 1.050
_refine_ls_R_factor_all 0.0459
_refine_ls_R_factor_gt 0.0347
_refine_ls_shift/su_max 0.001
_refine_ls_shift/su_mean 0.000
_refine_ls_structure_factor_coef Fsqd
_refine_ls_weighting_details 'calc w=1/[\s^2^(Fo^2^)+(0.0327P)^2^+1.5245P] where P=(Fo^2^+2Fc^2^)/3'
_refine_ls_weighting_scheme calc
_refine_ls_wR_factor_gt 0.0796
_refine_ls_wR_factor_ref 0.0869
_reflns_number_gt 4599
_reflns_number_total 5548
_reflns_threshold_expression >2sigma(I)
_cod_data_source_file JSSC-2017-253-430.cif
_cod_data_source_block j
_cod_depositor_comments
;
The following automatic conversions were performed:

data item '_symmetry_cell_setting' value 'Triclinic' was changed to
'triclinic' in accordance with the built-in table derived from the
CIF Core dictionary named 'cif_core.dic' version 2.4.5 last updated
on 2014-11-21.

Automatic conversion script
Id: cif_fix_values 8369 2020-08-20 11:38:08Z andrius 
;
_cod_original_cell_volume 1239.2(4)
_cod_original_sg_symbol_H-M P-1
_cod_database_code 1560421

loop_
_symmetry_equiv_pos_as_xyz
'x, y, z'
'-x, -y, -z'

loop_
_atom_site_label
_atom_site_type_symbol
_atom_site_fract_x
_atom_site_fract_y
_atom_site_fract_z
_atom_site_U_iso_or_equiv
_atom_site_adp_type
_atom_site_occupancy
_atom_site_symmetry_multiplicity
_atom_site_calc_flag
_atom_site_refinement_flags
_atom_site_disorder_assembly
_atom_site_disorder_group
O7 O 1.2385(3) 0.7974(2) -0.2398(2) 0.0480(7) Uani 1 1 d . . .
C22 C 1.1921(3) 0.8852(3) -0.1912(2) 0.0238(6) Uani 1 1 d . . .
C23 C 0.8183(3) 0.5142(3) -0.1356(2) 0.0246(6) Uani 1 1 d . . .
C21 C 0.7250(3) 1.0181(3) -0.10848(19) 0.0200(5) Uani 1 1 d . . .
C16 C 0.8278(3) 0.9087(2) -0.10994(19) 0.0178(5) Uani 1 1 d . . .
C18 C 1.0518(3) 0.8460(3) -0.15603(19) 0.0196(5) Uani 1 1 d . . .
C19 C 0.9992(3) 0.7083(3) -0.1592(2) 0.0225(5) Uani 1 1 d . . .
H19 H 1.0535 0.6416 -0.1795 0.027 Uiso 1 1 calc R . .
C20 C 0.8667(3) 0.6676(3) -0.1325(2) 0.0212(5) Uani 1 1 d . . .
C15 C 0.7815(3) 0.7684(3) -0.10862(18) 0.0183(5) Uani 1 1 d . . .
Zn1 Zn 0.33891(3) 0.71187(3) 0.09166(2) 0.02064(9) Uani 1 1 d . . .
Zn2 Zn 0.59184(3) 0.95220(3) 0.24687(2) 0.02360(9) Uani 1 1 d . . .
O1 O 0.4905(3) 0.7650(2) 0.20909(18) 0.0319(5) Uani 1 1 d . . .
O2 O 0.2119(2) 0.86045(18) 0.07848(15) 0.0272(4) Uani 1 1 d . . .
O4 O 0.4113(2) 1.0181(2) 0.14184(16) 0.0301(5) Uani 1 1 d . . .
O5 O 0.7486(2) 0.9897(2) 0.17083(15) 0.0282(4) Uani 1 1 d . . .
O6 O 0.8255(3) 0.4368(2) -0.20730(18) 0.0449(6) Uani 1 1 d . . .
O3 O 0.2248(2) 0.52442(19) 0.06121(15) 0.0288(4) Uani 1 1 d . . .
N1 N 0.7448(3) 0.8984(3) 0.37394(19) 0.0331(6) Uani 1 1 d . . .
N2 N 0.5581(3) 1.0905(2) 0.36140(19) 0.0306(5) Uani 1 1 d . . .
N3 N 0.4569(3) 0.7007(2) -0.01513(18) 0.0259(5) Uani 1 1 d . . .
N4 N 0.6419(2) 0.7265(2) -0.08628(16) 0.0199(4) Uani 1 1 d . . .
N5 N 0.5358(3) 0.6315(2) -0.14848(18) 0.0282(5) Uani 1 1 d . . .
C6 C 0.8264(5) 1.0510(5) 0.6335(3) 0.0608(12) Uani 1 1 d . . .
H6 H 0.8860 1.0416 0.6942 0.073 Uiso 1 1 calc R . .
C7 C 0.7393(5) 1.1502(5) 0.6274(3) 0.0632(13) Uani 1 1 d . . .
H7 H 0.7390 1.2078 0.6837 0.076 Uiso 1 1 calc R . .
C11 C 0.4621(5) 1.2791(4) 0.4344(4) 0.0585(11) Uani 1 1 d . . .
H11 H 0.3988 1.3463 0.4264 0.070 Uiso 1 1 calc R . .
C13 C 0.4265(3) 0.6201(3) -0.1023(2) 0.0286(6) Uani 1 1 d . . .
H13 H 0.3373 0.5624 -0.1273 0.034 Uiso 1 1 calc R . .
C9 C 0.6463(4) 1.0817(3) 0.4509(2) 0.0341(7) Uani 1 1 d . . .
C14 C 0.5928(3) 0.7660(3) -0.0072(2) 0.0240(6) Uani 1 1 d . . .
H14 H 0.6455 0.8295 0.0454 0.029 Uiso 1 1 calc R . .
C2 C 0.9177(4) 0.7707(4) 0.4671(3) 0.0569(11) Uani 1 1 d . . .
H2 H 0.9747 0.6986 0.4681 0.068 Uiso 1 1 calc R . .
C5 C 0.7431(4) 0.9771(3) 0.4580(2) 0.0341(7) Uani 1 1 d . . .
C8 C 0.6454(4) 1.1700(4) 0.5353(3) 0.0466(9) Uani 1 1 d . . .
C1 C 0.8302(4) 0.7988(4) 0.3790(3) 0.0461(9) Uani 1 1 d . . .
H1 H 0.8320 0.7451 0.3214 0.055 Uiso 1 1 calc R . .
C4 C 0.8315(4) 0.9584(4) 0.5496(3) 0.0484(9) Uani 1 1 d . . .
C12 C 0.4691(4) 1.1866(3) 0.3538(3) 0.0443(8) Uani 1 1 d . . .
H12 H 0.4087 1.1932 0.2928 0.053 Uiso 1 1 calc R . .
C3 C 0.9179(5) 0.8500(4) 0.5507(3) 0.0586(12) Uani 1 1 d . . .
H3 H 0.9760 0.8325 0.6098 0.070 Uiso 1 1 calc R . .
C10 C 0.5487(5) 1.2699(4) 0.5244(3) 0.0584(12) Uani 1 1 d . . .
H10 H 0.5436 1.3298 0.5784 0.070 Uiso 1 1 calc R . .
C17 C 0.9675(3) 0.9456(3) -0.12933(18) 0.0186(5) Uani 1 1 d . . .
H17 H 1.0047 1.0382 -0.1243 0.022 Uiso 1 1 calc R . .
O1W O 0.1742(3) 0.5835(3) 0.6077(2) 0.0650(8) Uani 1 1 d . . .
O2W O 0.4250(4) 0.4526(3) 0.6760(2) 0.0719(9) Uani 1 1 d . . .
O4W O 0.8714(4) 0.5048(3) 0.6060(2) 0.0751(9) Uani 1 1 d . . .
O3W O 0.1325(5) 0.3572(5) 0.8653(3) 0.1093(14) Uani 1 1 d . . .
H20 H 0.516(5) 0.720(4) 0.237(3) 0.045(14) Uiso 1 1 d . . .

loop_
_atom_site_aniso_label
_atom_site_aniso_U_11
_atom_site_aniso_U_22
_atom_site_aniso_U_33
_atom_site_aniso_U_23
_atom_site_aniso_U_13
_atom_site_aniso_U_12
O7 0.0434(13) 0.0308(12) 0.0782(19) -0.0067(12) 0.0413(13) -0.0016(10)
C22 0.0186(12) 0.0241(13) 0.0292(14) 0.0068(11) 0.0049(11) 0.0026(11)
C23 0.0226(13) 0.0150(12) 0.0382(16) 0.0031(11) 0.0116(12) 0.0022(10)
C21 0.0205(12) 0.0192(12) 0.0232(13) 0.0060(10) 0.0084(10) 0.0045(10)
C16 0.0171(11) 0.0152(11) 0.0212(12) 0.0013(9) 0.0048(10) 0.0023(10)
C18 0.0177(12) 0.0198(12) 0.0213(13) 0.0031(10) 0.0054(10) 0.0007(10)
C19 0.0217(12) 0.0191(12) 0.0296(14) 0.0015(11) 0.0120(11) 0.0042(10)
C20 0.0245(13) 0.0164(12) 0.0242(13) 0.0042(10) 0.0081(11) 0.0020(10)
C15 0.0171(12) 0.0192(12) 0.0194(12) 0.0037(10) 0.0064(10) 0.0003(10)
Zn1 0.02123(16) 0.01426(15) 0.02860(18) 0.00303(12) 0.01027(12) 0.00230(12)
Zn2 0.02089(16) 0.02407(17) 0.02528(17) 0.00117(12) 0.00713(13) -0.00150(13)
O1 0.0314(11) 0.0245(11) 0.0352(13) 0.0067(10) -0.0007(9) -0.0021(9)
O2 0.0248(10) 0.0155(9) 0.0403(12) -0.0014(8) 0.0057(8) 0.0057(8)
O4 0.0180(9) 0.0238(10) 0.0485(13) 0.0108(9) 0.0047(9) 0.0032(8)
O5 0.0229(10) 0.0252(10) 0.0363(11) 0.0006(8) 0.0123(8) -0.0057(8)
O6 0.0667(16) 0.0215(10) 0.0498(15) -0.0064(10) 0.0314(13) -0.0069(11)
O3 0.0326(11) 0.0185(9) 0.0359(12) 0.0068(8) 0.0103(9) -0.0027(8)
N1 0.0301(13) 0.0334(14) 0.0330(14) 0.0031(11) 0.0034(11) 0.0004(11)
N2 0.0318(13) 0.0266(12) 0.0335(14) 0.0010(10) 0.0124(11) -0.0032(10)
N3 0.0244(11) 0.0237(11) 0.0317(13) 0.0033(10) 0.0121(10) 0.0014(10)
N4 0.0185(10) 0.0176(10) 0.0241(11) 0.0008(9) 0.0076(9) 0.0007(9)
N5 0.0249(12) 0.0293(12) 0.0286(13) -0.0029(10) 0.0083(10) -0.0024(10)
C6 0.075(3) 0.068(3) 0.0293(19) 0.0078(19) 0.0030(19) -0.021(2)
C7 0.084(3) 0.070(3) 0.0259(18) -0.0117(18) 0.0220(19) -0.037(3)
C11 0.059(2) 0.037(2) 0.087(3) -0.004(2) 0.040(2) 0.0045(18)
C13 0.0218(13) 0.0299(15) 0.0333(16) 0.0017(12) 0.0080(12) -0.0011(12)
C9 0.0392(17) 0.0346(16) 0.0268(15) 0.0006(12) 0.0141(13) -0.0136(14)
C14 0.0266(13) 0.0208(13) 0.0268(14) 0.0005(11) 0.0131(11) 0.0015(11)
C2 0.048(2) 0.044(2) 0.072(3) 0.020(2) -0.005(2) 0.0028(18)
C5 0.0345(16) 0.0335(16) 0.0298(16) 0.0066(13) 0.0048(13) -0.0118(13)
C8 0.056(2) 0.0417(19) 0.0393(19) -0.0073(15) 0.0237(17) -0.0201(17)
C1 0.0392(18) 0.0392(19) 0.055(2) 0.0080(16) 0.0001(16) 0.0048(15)
C4 0.049(2) 0.054(2) 0.0329(18) 0.0121(16) -0.0009(16) -0.0161(18)
C12 0.0432(19) 0.0335(17) 0.058(2) 0.0027(16) 0.0182(17) 0.0010(15)
C3 0.054(2) 0.057(2) 0.056(3) 0.029(2) -0.010(2) -0.005(2)
C10 0.068(3) 0.047(2) 0.061(3) -0.0166(19) 0.038(2) -0.017(2)
C17 0.0182(12) 0.0153(11) 0.0215(13) 0.0032(10) 0.0031(10) 0.0010(10)
O1W 0.0641(18) 0.0586(18) 0.067(2) -0.0075(15) 0.0103(15) 0.0106(15)
O2W 0.095(2) 0.0518(17) 0.064(2) -0.0033(15) 0.0089(18) 0.0142(17)
O4W 0.085(2) 0.076(2) 0.062(2) 0.0090(17) 0.0228(17) -0.0119(18)
O3W 0.094(3) 0.118(3) 0.113(3) -0.004(3) 0.015(3) 0.035(3)

loop_
_atom_type_symbol
_atom_type_description
_atom_type_scat_dispersion_real
_atom_type_scat_dispersion_imag
_atom_type_scat_source
C C 0.0033 0.0016 'International Tables Vol C Tables 4.2.6.8 and 6.1.1.4'
H H 0.0000 0.0000 'International Tables Vol C Tables 4.2.6.8 and 6.1.1.4'
N N 0.0061 0.0033 'International Tables Vol C Tables 4.2.6.8 and 6.1.1.4'
O O 0.0106 0.0060 'International Tables Vol C Tables 4.2.6.8 and 6.1.1.4'
Zn Zn 0.2839 1.4301 'International Tables Vol C Tables 4.2.6.8 and 6.1.1.4'

loop_
_geom_angle_atom_site_label_1
_geom_angle_atom_site_label_2
_geom_angle_atom_site_label_3
_geom_angle
_geom_angle_site_symmetry_1
_geom_angle_site_symmetry_3
O7 C22 O5 124.1(3) . 2_775
O7 C22 C18 118.8(2) . .
O5 C22 C18 117.1(2) 2_775 .
O6 C23 O3 124.6(3) . 2_665
O6 C23 C20 118.6(3) . .
O3 C23 C20 116.7(2) 2_665 .
O4 C21 O2 126.3(2) 2_675 2_675
O4 C21 C16 117.7(2) 2_675 .
O2 C21 C16 115.9(2) 2_675 .
C17 C16 C15 117.9(2) . .
C17 C16 C21 118.1(2) . .
C15 C16 C21 123.2(2) . .
C19 C18 C17 119.3(2) . .
C19 C18 C22 119.4(2) . .
C17 C18 C22 121.0(2) . .
C18 C19 C20 121.3(2) . .
C18 C19 H19 119.4 . .
C20 C19 H19 119.4 . .
C19 C20 C15 118.6(2) . .
C19 C20 C23 118.1(2) . .
C15 C20 C23 123.2(2) . .
C20 C15 C16 121.4(2) . .
C20 C15 N4 118.7(2) . .
C16 C15 N4 119.8(2) . .
O1 Zn1 O2 106.91(10) . .
O1 Zn1 O3 121.72(10) . .
O2 Zn1 O3 113.65(8) . .
O1 Zn1 N3 103.20(10) . .
O2 Zn1 N3 111.66(9) . .
O3 Zn1 N3 98.78(9) . .
O1 Zn2 O5 110.53(10) . .
O1 Zn2 N2 124.96(10) . .
O5 Zn2 N2 124.24(9) . .
O1 Zn2 N1 93.46(10) . .
O5 Zn2 N1 94.94(10) . .
N2 Zn2 N1 77.90(10) . .
O1 Zn2 O4 87.75(9) . .
O5 Zn2 O4 95.88(8) . .
N2 Zn2 O4 91.56(10) . .
N1 Zn2 O4 167.93(9) . .
Zn1 O1 Zn2 122.74(13) . .
Zn1 O1 H20 121(4) . .
Zn2 O1 H20 116(4) . .
C21 O2 Zn1 117.18(17) 2_675 .
C21 O4 Zn2 137.45(18) 2_675 .
C22 O5 Zn2 110.24(18) 2_775 .
C23 O3 Zn1 111.50(17) 2_665 .
C1 N1 C5 118.4(3) . .
C1 N1 Zn2 128.9(2) . .
C5 N1 Zn2 112.6(2) . .
C12 N2 C9 118.4(3) . .
C12 N2 Zn2 127.2(2) . .
C9 N2 Zn2 114.3(2) . .
C14 N3 C13 104.4(2) . .
C14 N3 Zn1 125.0(2) . .
C13 N3 Zn1 130.31(19) . .
C14 N4 N5 109.6(2) . .
C14 N4 C15 128.8(2) . .
N5 N4 C15 121.6(2) . .
C13 N5 N4 103.2(2) . .
C7 C6 C4 122.2(4) . .
C7 C6 H6 118.9 . .
C4 C6 H6 118.9 . .
C6 C7 C8 121.3(4) . .
C6 C7 H7 119.4 . .
C8 C7 H7 119.4 . .
C10 C11 C12 119.5(4) . .
C10 C11 H11 120.2 . .
C12 C11 H11 120.2 . .
N5 C13 N3 113.5(3) . .
N5 C13 H13 123.3 . .
N3 C13 H13 123.3 . .
N2 C9 C8 122.7(3) . .
N2 C9 C5 117.8(3) . .
C8 C9 C5 119.5(3) . .
N3 C14 N4 109.4(2) . .
N3 C14 H14 125.3 . .
N4 C14 H14 125.3 . .
C3 C2 C1 118.8(4) . .
C3 C2 H2 120.6 . .
C1 C2 H2 120.6 . .
N1 C5 C4 122.2(3) . .
N1 C5 C9 117.3(3) . .
C4 C5 C9 120.4(3) . .
C10 C8 C9 117.2(4) . .
C10 C8 C7 124.0(4) . .
C9 C8 C7 118.7(4) . .
N1 C1 C2 123.0(4) . .
N1 C1 H1 118.5 . .
C2 C1 H1 118.5 . .
C3 C4 C5 116.8(4) . .
C3 C4 C6 125.4(4) . .
C5 C4 C6 117.8(4) . .
N2 C12 C11 122.4(4) . .
N2 C12 H12 118.8 . .
C11 C12 H12 118.8 . .
C2 C3 C4 120.8(4) . .
C2 C3 H3 119.6 . .
C4 C3 H3 119.6 . .
C11 C10 C8 119.8(4) . .
C11 C10 H10 120.1 . .
C8 C10 H10 120.1 . .
C18 C17 C16 121.1(2) . .
C18 C17 H17 119.4 . .
C16 C17 H17 119.4 . .

loop_
_geom_bond_atom_site_label_1
_geom_bond_atom_site_label_2
_geom_bond_distance
_geom_bond_site_symmetry_2
O7 C22 1.224(4) .
C22 O5 1.272(3) 2_775
C22 C18 1.516(4) .
C23 O6 1.224(4) .
C23 O3 1.277(3) 2_665
C23 C20 1.523(3) .
C21 O4 1.248(3) 2_675
C21 O2 1.263(3) 2_675
C21 C16 1.517(3) .
C16 C17 1.398(3) .
C16 C15 1.405(3) .
C18 C19 1.384(4) .
C18 C17 1.393(4) .
C19 C20 1.391(4) .
C19 H19 0.9300 .
C20 C15 1.395(4) .
C15 N4 1.426(3) .
Zn1 O1 1.910(2) .
Zn1 O2 1.9742(19) .
Zn1 O3 1.9846(19) .
Zn1 N3 2.045(2) .
Zn2 O1 1.945(2) .
Zn2 O5 2.009(2) .
Zn2 N2 2.109(3) .
Zn2 N1 2.177(3) .
Zn2 O4 2.181(2) .
O1 H20 0.65(4) .
O2 C21 1.263(3) 2_675
O4 C21 1.248(3) 2_675
O5 C22 1.272(3) 2_775
O3 C23 1.277(3) 2_665
N1 C1 1.325(4) .
N1 C5 1.355(4) .
N2 C12 1.319(4) .
N2 C9 1.361(4) .
N3 C14 1.328(4) .
N3 C13 1.353(4) .
N4 C14 1.333(3) .
N4 N5 1.370(3) .
N5 C13 1.319(4) .
C6 C7 1.332(7) .
C6 C4 1.434(6) .
C6 H6 0.9300 .
C7 C8 1.439(6) .
C7 H7 0.9300 .
C11 C10 1.362(7) .
C11 C12 1.404(5) .
C11 H11 0.9300 .
C13 H13 0.9300 .
C9 C8 1.405(5) .
C9 C5 1.436(5) .
C14 H14 0.9300 .
C2 C3 1.348(6) .
C2 C1 1.396(5) .
C2 H2 0.9300 .
C5 C4 1.410(5) .
C8 C10 1.400(6) .
C1 H1 0.9300 .
C4 C3 1.403(6) .
C12 H12 0.9300 .
C3 H3 0.9300 .
C10 H10 0.9300 .
C17 H17 0.9300 .

loop_
_geom_torsion_atom_site_label_1
_geom_torsion_atom_site_label_2
_geom_torsion_atom_site_label_3
_geom_torsion_atom_site_label_4
_geom_torsion
_geom_torsion_site_symmetry_1
_geom_torsion_site_symmetry_2
_geom_torsion_site_symmetry_3
_geom_torsion_site_symmetry_4
O4 C21 C16 C17 143.3(3) 2_675 . . .
O2 C21 C16 C17 -32.7(3) 2_675 . . .
O4 C21 C16 C15 -26.1(4) 2_675 . . .
O2 C21 C16 C15 157.9(2) 2_675 . . .
O7 C22 C18 C19 14.9(4) . . . .
O5 C22 C18 C19 -167.6(2) 2_775 . . .
O7 C22 C18 C17 -159.0(3) . . . .
O5 C22 C18 C17 18.5(4) 2_775 . . .
C17 C18 C19 C20 -2.5(4) . . . .
C22 C18 C19 C20 -176.6(2) . . . .
C18 C19 C20 C15 4.3(4) . . . .
C18 C19 C20 C23 -178.6(2) . . . .
O6 C23 C20 C19 -45.3(4) . . . .
O3 C23 C20 C19 133.4(3) 2_665 . . .
O6 C23 C20 C15 131.6(3) . . . .
O3 C23 C20 C15 -49.7(4) 2_665 . . .
C19 C20 C15 C16 -0.8(4) . . . .
C23 C20 C15 C16 -177.7(2) . . . .
C19 C20 C15 N4 176.7(2) . . . .
C23 C20 C15 N4 -0.2(4) . . . .
C17 C16 C15 C20 -4.4(4) . . . .
C21 C16 C15 C20 165.1(2) . . . .
C17 C16 C15 N4 178.1(2) . . . .
C21 C16 C15 N4 -12.4(4) . . . .
O2 Zn1 O1 Zn2 -41.40(17) . . . .
O3 Zn1 O1 Zn2 -174.30(11) . . . .
N3 Zn1 O1 Zn2 76.47(16) . . . .
O5 Zn2 O1 Zn1 -78.54(16) . . . .
N2 Zn2 O1 Zn1 107.23(16) . . . .
N1 Zn2 O1 Zn1 -175.13(15) . . . .
O4 Zn2 O1 Zn1 16.90(15) . . . .
O1 Zn1 O2 C21 34.1(2) . . . 2_675
O3 Zn1 O2 C21 171.25(19) . . . 2_675
N3 Zn1 O2 C21 -78.1(2) . . . 2_675
O1 Zn2 O4 C21 32.0(3) . . . 2_675
O5 Zn2 O4 C21 142.4(3) . . . 2_675
N2 Zn2 O4 C21 -92.9(3) . . . 2_675
N1 Zn2 O4 C21 -64.0(5) . . . 2_675
O1 Zn2 O5 C22 175.83(18) . . . 2_775
N2 Zn2 O5 C22 -9.9(2) . . . 2_775
N1 Zn2 O5 C22 -88.61(19) . . . 2_775
O4 Zn2 O5 C22 86.04(18) . . . 2_775
O1 Zn1 O3 C23 45.5(2) . . . 2_665
O2 Zn1 O3 C23 -84.61(19) . . . 2_665
N3 Zn1 O3 C23 157.01(18) . . . 2_665
O1 Zn2 N1 C1 51.2(3) . . . .
O5 Zn2 N1 C1 -59.8(3) . . . .
N2 Zn2 N1 C1 176.2(3) . . . .
O4 Zn2 N1 C1 146.6(4) . . . .
O1 Zn2 N1 C5 -125.7(2) . . . .
O5 Zn2 N1 C5 123.4(2) . . . .
N2 Zn2 N1 C5 -0.6(2) . . . .
O4 Zn2 N1 C5 -30.3(5) . . . .
O1 Zn2 N2 C12 -96.2(3) . . . .
O5 Zn2 N2 C12 90.3(3) . . . .
N1 Zn2 N2 C12 178.0(3) . . . .
O4 Zn2 N2 C12 -7.9(3) . . . .
O1 Zn2 N2 C9 87.9(2) . . . .
O5 Zn2 N2 C9 -85.6(2) . . . .
N1 Zn2 N2 C9 2.2(2) . . . .
O4 Zn2 N2 C9 176.2(2) . . . .
O1 Zn1 N3 C14 -23.0(2) . . . .
O2 Zn1 N3 C14 91.5(2) . . . .
O3 Zn1 N3 C14 -148.7(2) . . . .
O1 Zn1 N3 C13 149.8(3) . . . .
O2 Zn1 N3 C13 -95.7(3) . . . .
O3 Zn1 N3 C13 24.1(3) . . . .
C20 C15 N4 C14 126.2(3) . . . .
C16 C15 N4 C14 -56.3(4) . . . .
C20 C15 N4 N5 -52.7(3) . . . .
C16 C15 N4 N5 124.9(3) . . . .
C14 N4 N5 C13 0.4(3) . . . .
C15 N4 N5 C13 179.5(2) . . . .
C4 C6 C7 C8 -0.3(6) . . . .
N4 N5 C13 N3 -0.4(3) . . . .
C14 N3 C13 N5 0.2(3) . . . .
Zn1 N3 C13 N5 -173.7(2) . . . .
C12 N2 C9 C8 0.5(4) . . . .
Zn2 N2 C9 C8 176.8(2) . . . .
C12 N2 C9 C5 -179.7(3) . . . .
Zn2 N2 C9 C5 -3.4(3) . . . .
C13 N3 C14 N4 0.1(3) . . . .
Zn1 N3 C14 N4 174.41(18) . . . .
N5 N4 C14 N3 -0.3(3) . . . .
C15 N4 C14 N3 -179.3(2) . . . .
C1 N1 C5 C4 1.6(5) . . . .
Zn2 N1 C5 C4 178.8(2) . . . .
C1 N1 C5 C9 -178.2(3) . . . .
Zn2 N1 C5 C9 -1.0(3) . . . .
N2 C9 C5 N1 3.0(4) . . . .
C8 C9 C5 N1 -177.2(3) . . . .
N2 C9 C5 C4 -176.8(3) . . . .
C8 C9 C5 C4 3.0(5) . . . .
N2 C9 C8 C10 0.0(5) . . . .
C5 C9 C8 C10 -179.8(3) . . . .
N2 C9 C8 C7 178.1(3) . . . .
C5 C9 C8 C7 -1.7(5) . . . .
C6 C7 C8 C10 178.4(4) . . . .
C6 C7 C8 C9 0.3(6) . . . .
C5 N1 C1 C2 0.4(5) . . . .
Zn2 N1 C1 C2 -176.3(3) . . . .
C3 C2 C1 N1 -1.3(6) . . . .
N1 C5 C4 C3 -2.6(5) . . . .
C9 C5 C4 C3 177.2(3) . . . .
N1 C5 C4 C6 177.3(3) . . . .
C9 C5 C4 C6 -2.9(5) . . . .
C7 C6 C4 C3 -178.6(4) . . . .
C7 C6 C4 C5 1.6(6) . . . .
C9 N2 C12 C11 -0.1(5) . . . .
Zn2 N2 C12 C11 -175.9(3) . . . .
C10 C11 C12 N2 -0.6(6) . . . .
C1 C2 C3 C4 0.3(6) . . . .
C5 C4 C3 C2 1.6(6) . . . .
C6 C4 C3 C2 -178.3(4) . . . .
C12 C11 C10 C8 1.1(6) . . . .
C9 C8 C10 C11 -0.8(5) . . . .
C7 C8 C10 C11 -178.8(4) . . . .
C19 C18 C17 C16 -2.9(4) . . . .
C22 C18 C17 C16 171.1(2) . . . .
C15 C16 C17 C18 6.2(4) . . . .
C21 C16 C17 C18 -163.7(2) . . . .
